data_7717278
loop_
_publ_author_name
'Lu, Guan-Lin'
'Chiu, Shih-Ting'
'Lin, Po-Heng'
'Long, J&#xe9;r&#xf4;me'

_publ_section_title
;
 Modulating magnetic anisotropy in linear tetranuclear dysprosium(III)
 complexes <i>via</i> coordinated anions.
;
_journal_issue 46
_journal_name_full 'Dalton transactions (Cambridge, England : 2003)'
_journal_page_first 18575
_journal_page_last 18584
_journal_paper_doi 10.1039/d4dt01949k
_journal_volume 53
_journal_year 2024
_chemical_formula_moiety 'C98 H96 Dy4 N12 O20, 2(C H4 O)'
_chemical_formula_sum 'C100 H104 Dy4 N12 O22'
_chemical_formula_weight 2475.95
_space_group_crystal_system triclinic
_space_group_IT_number 2
_space_group_name_Hall '-P 1'
_space_group_name_H-M_alt 'P -1'
_atom_sites_solution_hydrogens mixed
_audit_creation_date 2024-03-15
_audit_creation_method
;
Olex2 1.5
(compiled 2024.02.16 svn.r378c4104 for OlexSys, GUI svn.r6928)
;
_audit_update_record
;
2024-05-28 deposited with the CCDC.	2024-10-22 downloaded from the CCDC.
;
_cell_angle_alpha 101.295(2)
_cell_angle_beta 99.543(2)
_cell_angle_gamma 117.467(2)
_cell_formula_units_Z 1
_cell_length_a 13.1922(8)
_cell_length_b 14.1360(9)
_cell_length_c 15.6765(10)
_cell_measurement_reflns_used 9287
_cell_measurement_temperature 150.15
_cell_measurement_theta_max 26.38
_cell_measurement_theta_min 2.51
_cell_volume 2431.0(3)
_computing_molecular_graphics 'Olex2 1.5 (Dolomanov et al., 2009)'
_computing_publication_material 'Olex2 1.5 (Dolomanov et al., 2009)'
_computing_structure_refinement 'SHELXL 2014/7 (Sheldrick, 2015)'
_diffrn_ambient_temperature 150.15
_diffrn_measured_fraction_theta_full 0.998
_diffrn_measured_fraction_theta_max 0.998
_diffrn_measurement_device_type 'Bruker APEX-II CCD'
_diffrn_measurement_method '\f and \w scans'
_diffrn_radiation_type MoK\a
_diffrn_radiation_wavelength 0.71076
_diffrn_reflns_av_R_equivalents 0.0544
_diffrn_reflns_av_unetI/netI 0.0311
_diffrn_reflns_Laue_measured_fraction_full 0.998
_diffrn_reflns_Laue_measured_fraction_max 0.998
_diffrn_reflns_limit_h_max 16
_diffrn_reflns_limit_h_min -16
_diffrn_reflns_limit_k_max 17
_diffrn_reflns_limit_k_min -17
_diffrn_reflns_limit_l_max 19
_diffrn_reflns_limit_l_min -19
_diffrn_reflns_number 68492
_diffrn_reflns_point_group_measured_fraction_full 0.998
_diffrn_reflns_point_group_measured_fraction_max 0.998
_diffrn_reflns_theta_full 25.243
_diffrn_reflns_theta_max 26.403
_diffrn_reflns_theta_min 2.593
_diffrn_source_current 30.0
_diffrn_source_power 1.5
_diffrn_source_voltage 50.0
_diffrn_standards_number 0
_exptl_absorpt_coefficient_mu 3.117
_exptl_absorpt_correction_type none
_exptl_crystal_colour colourless
_exptl_crystal_colour_primary colourless
_exptl_crystal_density_diffrn 1.691
_exptl_crystal_description block
_exptl_crystal_F_000 1228
_refine_diff_density_max 1.403
_refine_diff_density_min -0.732
_refine_diff_density_rms 0.104
_refine_ls_extinction_method none
_refine_ls_goodness_of_fit_ref 1.044
_refine_ls_hydrogen_treatment mixed
_refine_ls_matrix_type full
_refine_ls_number_parameters 633
_refine_ls_number_reflns 9959
_refine_ls_number_restraints 0
_refine_ls_restrained_S_all 1.044
_refine_ls_R_factor_all 0.0363
_refine_ls_R_factor_gt 0.0246
_refine_ls_shift/su_max 0.001
_refine_ls_shift/su_mean 0.000
_refine_ls_structure_factor_coef Fsqd
_refine_ls_weighting_details 'w=1/[\s^2^(Fo^2^)+(0.0046P)^2^+6.4069P] where P=(Fo^2^+2Fc^2^)/3'
_refine_ls_weighting_scheme calc
_refine_ls_wR_factor_gt 0.0471
_refine_ls_wR_factor_ref 0.0511
_reflns_Friedel_coverage 0.000
_reflns_number_gt 8332
_reflns_number_total 9959
_reflns_threshold_expression 'I > 2\s(I)'
_cod_data_source_file d4dt01949k2.cif
_cod_data_source_block st_dm_17_2_2_pl
_cod_depositor_comments 'Adding full bibliography for 7717277--7717278.cif.'
_cod_original_cell_volume 2430.9(3)
_cod_database_code 7717278
_shelx_shelxl_version_number 2014/7
_shelx_space_group_comment
;
The symmetry employed for this shelxl refinement is uniquely defined
by the following loop, which should always be used as a source of
symmetry information in preference to the above space-group names.
They are only intended as comments.
;
_olex2_refinement_description
;
1. Fixed Uiso
 At 1.2 times of:
  All C(H) groups
 At 1.5 times of:
  All C(H,H,H) groups, All O(H) groups
2.a Riding coordinates:
 O8(H8), O7(H7), O11(H11A)
2.b Aromatic/amide H refined with riding coordinates:
 C32(H32), C5(H5), C17(H17), C4(H4A), C2(H2), C20(H20), C33(H33), C41(H41),
 C18(H18), C35(H35), C15(H15), C30(H30), C45(H45), C14(H14), C3(H3), C34(H34),
 C19(H19), C42(H42), C43(H43), C11(H11), C13(H13), C26(H26), C12(H12), C44(H44),
  C28(H28), C27(H27), C29(H29)
2.c Idealised Me refined as rotating group:
 C46(H46A,H46B,H46C), C8(H8A,H8B,H8C), C38(H38A,H38B,H38C), C47(H47A,H47B,
 H47C), C23(H23A,H23B,H23C), C49(H49A,H49B,H49C), C50(H50A,H50B,H50C)
;
_olex2_submission_special_instructions 'No special instructions were received'

loop_
_space_group_symop_operation_xyz
'x, y, z'
'-x, -y, -z'

loop_
_atom_site_label
_atom_site_type_symbol
_atom_site_fract_x
_atom_site_fract_y
_atom_site_fract_z
_atom_site_U_iso_or_equiv
_atom_site_adp_type
_atom_site_occupancy
_atom_site_site_symmetry_order
_atom_site_calc_flag
_atom_site_refinement_flags_posn
_atom_site_refinement_flags_adp
_atom_site_refinement_flags_occupancy
_atom_site_disorder_assembly
_atom_site_disorder_group
Dy1 Dy 0.42140(2) 0.47551(2) 0.37823(2) 0.01183(4) Uani 1 1 d . . . . .
Dy2 Dy 0.35429(2) 0.38579(2) 0.11935(2) 0.01476(4) Uani 1 1 d . . . . .
O6 O 0.60045(18) 0.52268(18) 0.47677(14) 0.0141(5) Uani 1 1 d . . . . .
O4 O 0.30871(19) 0.46571(19) 0.23984(15) 0.0156(5) Uani 1 1 d . . . . .
O2 O 0.46683(19) 0.39720(18) 0.25558(15) 0.0157(5) Uani 1 1 d . . . . .
O5 O 0.46741(19) 0.35142(18) 0.64300(15) 0.0158(5) Uani 1 1 d . . . . .
O1 O 0.1538(2) 0.2951(2) 0.06543(16) 0.0204(5) Uani 1 1 d . . . . .
O3 O 0.3738(2) 0.29466(19) 0.39378(15) 0.0181(5) Uani 1 1 d . . . . .
O8 O 0.5171(2) 0.5826(2) 0.18082(16) 0.0210(5) Uani 1 1 d . . . . .
H8 H 0.5138 0.6053 0.2334 0.031 Uiso 1 1 d R U . . .
O10 O 0.5062(2) 0.3981(2) 0.04157(16) 0.0210(5) Uani 1 1 d . . . . .
O7 O 0.3142(2) 0.4741(2) 0.01399(16) 0.0227(5) Uani 1 1 d . . . . .
H7 H 0.3747 0.5178 -0.0025 0.034 Uiso 1 1 d R U . . .
O9 O 0.3373(2) 0.2389(2) -0.00311(17) 0.0259(6) Uani 1 1 d . . . . .
N5 N 0.6314(2) 0.3807(2) 0.56111(18) 0.0147(6) Uani 1 1 d . . . . .
N3 N 0.2001(2) 0.3331(2) 0.33606(18) 0.0144(6) Uani 1 1 d . . . . .
N6 N 0.5795(3) 0.2816(2) 0.58554(19) 0.0186(6) Uani 1 1 d . . . . .
N4 N 0.1769(3) 0.2363(2) 0.3594(2) 0.0179(6) Uani 1 1 d . . . . .
N1 N 0.2473(2) 0.2065(2) 0.15156(18) 0.0173(6) Uani 1 1 d . . . . .
N2 N 0.1220(2) 0.1542(2) 0.13045(19) 0.0185(6) Uani 1 1 d . . . . .
C21 C 0.1276(3) 0.4383(3) 0.2732(2) 0.0180(7) Uani 1 1 d . . . . .
C1 C 0.5068(3) 0.3255(3) 0.2353(2) 0.0162(7) Uani 1 1 d . . . . .
C37 C 0.6950(3) 0.3798(3) 0.5067(2) 0.0169(7) Uani 1 1 d . . . . .
C16 C 0.2224(3) 0.4910(3) 0.2366(2) 0.0174(7) Uani 1 1 d . . . . .
C36 C 0.7547(3) 0.4777(3) 0.4753(2) 0.0155(7) Uani 1 1 d . . . . .
C31 C 0.7037(3) 0.5437(3) 0.4597(2) 0.0137(6) Uani 1 1 d . . . . .
C6 C 0.4281(3) 0.2080(3) 0.1992(2) 0.0174(7) Uani 1 1 d . . . . .
C39 C 0.5006(3) 0.2776(3) 0.6265(2) 0.0164(7) Uani 1 1 d . . . . .
C22 C 0.1088(3) 0.3430(3) 0.3069(2) 0.0176(7) Uani 1 1 d . . . . .
C24 C 0.2708(3) 0.2236(3) 0.3883(2) 0.0168(7) Uani 1 1 d . . . . .
C48 C 0.4415(3) 0.2945(3) -0.0059(2) 0.0204(7) Uani 1 1 d . . . . .
C32 C 0.7619(3) 0.6315(3) 0.4249(2) 0.0188(7) Uani 1 1 d . . . . .
H32 H 0.7270 0.6750 0.4130 0.023 Uiso 1 1 calc R U . . .
C5 C 0.4780(3) 0.1408(3) 0.1770(2) 0.0225(8) Uani 1 1 d . . . . .
H5 H 0.4269 0.0616 0.1545 0.027 Uiso 1 1 calc R U . . .
C7 C 0.2967(3) 0.1528(3) 0.1794(2) 0.0186(7) Uani 1 1 d . . . . .
C40 C 0.4407(3) 0.1761(3) 0.6555(2) 0.0192(7) Uani 1 1 d . . . . .
C17 C 0.2262(3) 0.5722(3) 0.1959(2) 0.0259(8) Uani 1 1 d . . . . .
H17 H 0.2877 0.6053 0.1686 0.031 Uiso 1 1 calc R U . . .
C9 C 0.0863(3) 0.2095(3) 0.0871(2) 0.0188(7) Uani 1 1 d . . . . .
C4 C 0.5980(3) 0.1857(3) 0.1866(2) 0.0250(8) Uani 1 1 d . . . . .
H4A H 0.6286 0.1381 0.1695 0.030 Uiso 1 1 calc R U . . .
C2 C 0.6290(3) 0.3696(3) 0.2466(2) 0.0208(7) Uani 1 1 d . . . . .
H2 H 0.6821 0.4484 0.2721 0.025 Uiso 1 1 calc R U . . .
C25 C 0.2438(3) 0.1202(3) 0.4129(2) 0.0205(7) Uani 1 1 d . . . . .
C20 C 0.0449(3) 0.4753(3) 0.2716(2) 0.0251(8) Uani 1 1 d . . . . .
H20 H -0.0184 0.4421 0.2973 0.030 Uiso 1 1 calc R U . . .
C46 C 0.6389(3) 0.6279(3) 0.1819(3) 0.0313(9) Uani 1 1 d . . . . .
H46A H 0.6833 0.7090 0.2123 0.047 Uiso 1 1 calc R U . . .
H46B H 0.6433 0.6129 0.1193 0.047 Uiso 1 1 calc R U . . .
H46C H 0.6740 0.5927 0.2148 0.047 Uiso 1 1 calc R U . . .
C33 C 0.8693(3) 0.6565(3) 0.4073(2) 0.0226(8) Uani 1 1 d . . . . .
H33 H 0.9077 0.7169 0.3840 0.027 Uiso 1 1 calc R U . . .
C8 C 0.2266(3) 0.0372(3) 0.1861(3) 0.0240(8) Uani 1 1 d . . . . .
H8A H 0.2815 0.0126 0.2080 0.036 Uiso 1 1 calc R U . . .
H8B H 0.1722 -0.0146 0.1260 0.036 Uiso 1 1 calc R U . . .
H8C H 0.1802 0.0380 0.2288 0.036 Uiso 1 1 calc R U . . .
C10 C -0.0441(3) 0.1717(3) 0.0629(2) 0.0209(7) Uani 1 1 d . . . . .
C41 C 0.3253(3) 0.1356(3) 0.6618(2) 0.0240(8) Uani 1 1 d . . . . .
H41 H 0.2854 0.1750 0.6499 0.029 Uiso 1 1 calc R U . . .
C38 C 0.7099(4) 0.2812(3) 0.4727(3) 0.0315(9) Uani 1 1 d . . . . .
H38A H 0.6338 0.2114 0.4593 0.047 Uiso 1 1 calc R U . . .
H38B H 0.7711 0.2834 0.5194 0.047 Uiso 1 1 calc R U . . .
H38C H 0.7346 0.2846 0.4172 0.047 Uiso 1 1 calc R U . . .
C18 C 0.1427(4) 0.6047(4) 0.1946(3) 0.0332(9) Uani 1 1 d . . . . .
H18 H 0.1466 0.6594 0.1664 0.040 Uiso 1 1 calc R U . . .
C35 C 0.8635(3) 0.5049(3) 0.4564(2) 0.0212(7) Uani 1 1 d . . . . .
H35 H 0.8985 0.4610 0.4665 0.025 Uiso 1 1 calc R U . . .
C15 C -0.1317(3) 0.0635(3) 0.0520(2) 0.0230(8) Uani 1 1 d . . . . .
H15 H -0.1100 0.0094 0.0593 0.028 Uiso 1 1 calc R U . . .
C47 C 0.2070(3) 0.4566(4) -0.0432(3) 0.0350(10) Uani 1 1 d . . . . .
H47A H 0.1578 0.4661 -0.0058 0.052 Uiso 1 1 calc R U . . .
H47B H 0.1625 0.3805 -0.0863 0.052 Uiso 1 1 calc R U . . .
H47C H 0.2271 0.5112 -0.0768 0.052 Uiso 1 1 calc R U . . .
C30 C 0.3298(4) 0.0889(3) 0.4186(2) 0.0267(8) Uani 1 1 d . . . . .
H30 H 0.4043 0.1344 0.4093 0.032 Uiso 1 1 calc R U . . .
C45 C 0.4978(3) 0.1168(3) 0.6735(3) 0.0255(8) Uani 1 1 d . . . . .
H45 H 0.5771 0.1433 0.6700 0.031 Uiso 1 1 calc R U . . .
C14 C -0.2510(3) 0.0333(3) 0.0306(3) 0.0294(9) Uani 1 1 d . . . . .
H14 H -0.3109 -0.0413 0.0232 0.035 Uiso 1 1 calc R U . . .
C3 C 0.6741(3) 0.3011(3) 0.2215(2) 0.0244(8) Uani 1 1 d . . . . .
H3 H 0.7572 0.3329 0.2281 0.029 Uiso 1 1 calc R U . . .
C23 C -0.0151(3) 0.2591(3) 0.3047(3) 0.0265(8) Uani 1 1 d . . . . .
H23A H -0.0167 0.2569 0.3666 0.040 Uiso 1 1 calc R U . . .
H23B H -0.0381 0.1847 0.2661 0.040 Uiso 1 1 calc R U . . .
H23C H -0.0715 0.2809 0.2800 0.040 Uiso 1 1 calc R U . . .
C34 C 0.9211(3) 0.5928(3) 0.4239(2) 0.0248(8) Uani 1 1 d . . . . .
H34 H 0.9954 0.6100 0.4129 0.030 Uiso 1 1 calc R U . . .
C19 C 0.0525(4) 0.5575(3) 0.2346(3) 0.0309(9) Uani 1 1 d . . . . .
H19 H -0.0033 0.5821 0.2362 0.037 Uiso 1 1 calc R U . . .
C49 C 0.4939(4) 0.2411(3) -0.0626(3) 0.0333(9) Uani 1 1 d . . . . .
H49A H 0.4296 0.1692 -0.1062 0.050 Uiso 1 1 calc R U . . .
H49B H 0.5491 0.2285 -0.0230 0.050 Uiso 1 1 calc R U . . .
H49C H 0.5373 0.2909 -0.0957 0.050 Uiso 1 1 calc R U . . .
C42 C 0.2675(4) 0.0388(3) 0.6849(3) 0.0304(9) Uani 1 1 d . . . . .
H42 H 0.1888 0.0127 0.6898 0.036 Uiso 1 1 calc R U . . .
C43 C 0.3245(4) -0.0197(3) 0.7009(3) 0.0358(10) Uani 1 1 d . . . . .
H43 H 0.2842 -0.0873 0.7153 0.043 Uiso 1 1 calc R U . . .
C11 C -0.0769(3) 0.2500(3) 0.0516(3) 0.0295(9) Uani 1 1 d . . . . .
H11 H -0.0173 0.3245 0.0585 0.035 Uiso 1 1 calc R U . . .
C13 C -0.2828(3) 0.1116(4) 0.0201(3) 0.0341(10) Uani 1 1 d . . . . .
H13 H -0.3645 0.0910 0.0059 0.041 Uiso 1 1 calc R U . . .
C26 C 0.1355(3) 0.0542(3) 0.4285(3) 0.0273(8) Uani 1 1 d . . . . .
H26 H 0.0778 0.0767 0.4260 0.033 Uiso 1 1 calc R U . . .
C12 C -0.1961(3) 0.2196(4) 0.0303(3) 0.0359(10) Uani 1 1 d . . . . .
H12 H -0.2181 0.2733 0.0228 0.043 Uiso 1 1 calc R U . . .
C44 C 0.4395(4) 0.0196(3) 0.6961(3) 0.0369(10) Uani 1 1 d . . . . .
H44 H 0.4790 -0.0201 0.7085 0.044 Uiso 1 1 calc R U . . .
C28 C 0.1962(5) -0.0763(4) 0.4518(3) 0.0437(12) Uani 1 1 d . . . . .
H28 H 0.1793 -0.1443 0.4642 0.052 Uiso 1 1 calc R U . . .
C27 C 0.1123(4) -0.0438(3) 0.4476(3) 0.0371(10) Uani 1 1 d . . . . .
H27 H 0.0384 -0.0890 0.4578 0.045 Uiso 1 1 calc R U . . .
C29 C 0.3047(4) -0.0106(4) 0.4382(3) 0.0371(10) Uani 1 1 d . . . . .
H29 H 0.3625 -0.0331 0.4422 0.045 Uiso 1 1 calc R U . . .
O11 O 0.0135(2) -0.0255(2) 0.76866(17) 0.0288(6) Uani 1 1 d . . . . .
H11A H -0.0094 -0.0542 0.8090 0.043 Uiso 1 1 d R U . . .
C50 C 0.0738(4) 0.0941(3) 0.8049(3) 0.0419(11) Uani 1 1 d . . . . .
H50A H 0.0928 0.1272 0.7561 0.063 Uiso 1 1 calc R U . . .
H50B H 0.1479 0.1213 0.8525 0.063 Uiso 1 1 calc R U . . .
H50C H 0.0221 0.1158 0.8307 0.063 Uiso 1 1 calc R U . . .
H4 H 0.109(4) 0.180(3) 0.338(3) 0.028(11) Uiso 1 1 d . . . . .

loop_
_atom_site_aniso_label
_atom_site_aniso_U_11
_atom_site_aniso_U_22
_atom_site_aniso_U_33
_atom_site_aniso_U_23
_atom_site_aniso_U_13
_atom_site_aniso_U_12
Dy1 0.01125(8) 0.01199(8) 0.01334(8) 0.00491(6) 0.00475(6) 0.00605(6)
Dy2 0.01314(8) 0.01599(9) 0.01433(8) 0.00582(7) 0.00559(6) 0.00587(7)
O6 0.0101(10) 0.0170(12) 0.0165(11) 0.0063(10) 0.0056(9) 0.0071(10)
O4 0.0129(11) 0.0191(12) 0.0181(12) 0.0073(10) 0.0064(9) 0.0096(10)
O2 0.0150(11) 0.0159(12) 0.0177(12) 0.0061(10) 0.0064(9) 0.0082(10)
O5 0.0169(12) 0.0135(12) 0.0181(12) 0.0057(10) 0.0068(9) 0.0077(10)
O1 0.0151(12) 0.0212(13) 0.0241(13) 0.0104(11) 0.0065(10) 0.0069(11)
O3 0.0169(12) 0.0160(12) 0.0209(12) 0.0067(10) 0.0071(10) 0.0072(10)
O8 0.0207(12) 0.0203(13) 0.0194(12) 0.0062(10) 0.0099(10) 0.0072(11)
O10 0.0209(12) 0.0192(13) 0.0234(13) 0.0089(11) 0.0094(10) 0.0088(11)
O7 0.0164(12) 0.0290(14) 0.0253(13) 0.0154(11) 0.0082(10) 0.0102(11)
O9 0.0217(13) 0.0226(14) 0.0259(14) 0.0042(11) 0.0101(11) 0.0056(11)
N5 0.0152(13) 0.0136(14) 0.0158(14) 0.0057(11) 0.0033(11) 0.0077(12)
N3 0.0156(14) 0.0119(14) 0.0138(13) 0.0041(11) 0.0047(11) 0.0055(12)
N6 0.0216(15) 0.0148(15) 0.0230(15) 0.0104(12) 0.0091(12) 0.0096(13)
N4 0.0161(15) 0.0114(15) 0.0217(15) 0.0052(12) 0.0057(12) 0.0036(13)
N1 0.0150(14) 0.0175(15) 0.0162(14) 0.0043(12) 0.0069(11) 0.0054(12)
N2 0.0137(14) 0.0171(15) 0.0215(15) 0.0046(12) 0.0058(12) 0.0056(12)
C21 0.0141(16) 0.0195(18) 0.0185(17) 0.0035(14) 0.0032(13) 0.0084(15)
C1 0.0196(17) 0.0225(18) 0.0133(16) 0.0078(14) 0.0075(13) 0.0143(15)
C37 0.0158(16) 0.0190(18) 0.0200(17) 0.0073(14) 0.0046(14) 0.0118(15)
C16 0.0170(16) 0.0200(18) 0.0167(17) 0.0041(14) 0.0045(13) 0.0114(15)
C36 0.0142(16) 0.0170(17) 0.0150(16) 0.0039(14) 0.0055(13) 0.0079(14)
C31 0.0120(15) 0.0144(16) 0.0131(15) 0.0027(13) 0.0040(12) 0.0060(13)
C6 0.0184(17) 0.0236(19) 0.0151(16) 0.0079(14) 0.0049(13) 0.0139(15)
C39 0.0175(16) 0.0141(17) 0.0162(16) 0.0058(14) 0.0029(13) 0.0072(14)
C22 0.0143(16) 0.0205(18) 0.0174(17) 0.0034(14) 0.0054(13) 0.0091(15)
C24 0.0208(17) 0.0167(17) 0.0116(15) 0.0021(13) 0.0040(13) 0.0098(15)
C48 0.0271(19) 0.0235(19) 0.0177(17) 0.0125(15) 0.0099(15) 0.0150(17)
C32 0.0174(17) 0.0200(18) 0.0215(18) 0.0067(15) 0.0082(14) 0.0107(15)
C5 0.029(2) 0.0194(19) 0.0204(18) 0.0058(15) 0.0064(15) 0.0139(17)
C7 0.0211(17) 0.0177(18) 0.0184(17) 0.0055(14) 0.0074(14) 0.0105(15)
C40 0.0264(19) 0.0139(17) 0.0188(17) 0.0063(14) 0.0100(15) 0.0099(15)
C17 0.028(2) 0.032(2) 0.027(2) 0.0147(17) 0.0122(16) 0.0190(18)
C9 0.0178(17) 0.0185(18) 0.0130(16) 0.0002(14) 0.0037(13) 0.0058(15)
C4 0.031(2) 0.031(2) 0.0222(19) 0.0070(16) 0.0080(16) 0.0233(18)
C2 0.0191(17) 0.0220(19) 0.0195(17) 0.0048(15) 0.0049(14) 0.0100(16)
C25 0.0262(19) 0.0149(18) 0.0174(17) 0.0041(14) 0.0032(14) 0.0097(16)
C20 0.0218(18) 0.032(2) 0.028(2) 0.0097(17) 0.0107(16) 0.0180(17)
C46 0.024(2) 0.033(2) 0.026(2) 0.0050(18) 0.0123(16) 0.0067(18)
C33 0.0191(17) 0.0208(19) 0.0223(18) 0.0074(15) 0.0102(15) 0.0045(15)
C8 0.0241(19) 0.0187(19) 0.031(2) 0.0104(16) 0.0135(16) 0.0093(16)
C10 0.0171(17) 0.024(2) 0.0178(17) 0.0038(15) 0.0047(14) 0.0092(16)
C41 0.028(2) 0.0167(18) 0.0262(19) 0.0066(15) 0.0100(16) 0.0104(16)
C38 0.039(2) 0.025(2) 0.048(3) 0.0167(19) 0.027(2) 0.0226(19)
C18 0.042(2) 0.041(3) 0.036(2) 0.024(2) 0.0154(19) 0.031(2)
C35 0.0175(17) 0.026(2) 0.0245(18) 0.0065(16) 0.0076(14) 0.0143(16)
C15 0.0182(17) 0.0226(19) 0.0234(19) 0.0058(16) 0.0058(15) 0.0073(16)
C47 0.025(2) 0.052(3) 0.037(2) 0.027(2) 0.0102(18) 0.021(2)
C30 0.033(2) 0.025(2) 0.0241(19) 0.0062(16) 0.0060(16) 0.0173(18)
C45 0.031(2) 0.023(2) 0.031(2) 0.0142(17) 0.0149(17) 0.0159(17)
C14 0.0178(18) 0.028(2) 0.031(2) 0.0082(17) 0.0087(16) 0.0026(17)
C3 0.0182(18) 0.034(2) 0.0249(19) 0.0075(17) 0.0062(15) 0.0166(17)
C23 0.0168(18) 0.026(2) 0.035(2) 0.0092(17) 0.0100(16) 0.0097(16)
C34 0.0156(17) 0.030(2) 0.029(2) 0.0076(17) 0.0118(15) 0.0098(16)
C19 0.031(2) 0.039(2) 0.038(2) 0.016(2) 0.0131(18) 0.028(2)
C49 0.039(2) 0.029(2) 0.042(2) 0.0135(19) 0.024(2) 0.020(2)
C42 0.029(2) 0.024(2) 0.037(2) 0.0147(18) 0.0159(18) 0.0087(18)
C43 0.041(2) 0.022(2) 0.044(2) 0.0205(19) 0.016(2) 0.0118(19)
C11 0.0235(19) 0.023(2) 0.035(2) 0.0037(17) 0.0059(17) 0.0093(17)
C13 0.0176(19) 0.044(3) 0.035(2) 0.005(2) 0.0091(17) 0.0138(19)
C26 0.029(2) 0.0189(19) 0.030(2) 0.0092(16) 0.0087(17) 0.0088(17)
C12 0.025(2) 0.037(2) 0.050(3) 0.010(2) 0.0080(19) 0.021(2)
C44 0.046(3) 0.030(2) 0.049(3) 0.023(2) 0.018(2) 0.025(2)
C28 0.067(3) 0.020(2) 0.042(3) 0.015(2) 0.011(2) 0.020(2)
C27 0.043(3) 0.020(2) 0.039(2) 0.0143(19) 0.010(2) 0.0069(19)
C29 0.061(3) 0.031(2) 0.028(2) 0.0093(18) 0.006(2) 0.032(2)
O11 0.0277(14) 0.0253(14) 0.0255(14) 0.0080(12) 0.0092(11) 0.0069(12)
C50 0.037(2) 0.026(2) 0.047(3) 0.009(2) 0.016(2) 0.003(2)

loop_
_atom_type_symbol
_atom_type_description
_atom_type_scat_dispersion_real
_atom_type_scat_dispersion_imag
_atom_type_scat_source
C C 0.0033 0.0016 'International Tables Vol C Tables 4.2.6.8 and 6.1.1.4'
H H 0.0000 0.0000 'International Tables Vol C Tables 4.2.6.8 and 6.1.1.4'
Dy Dy -0.1892 4.4098 'International Tables Vol C Tables 4.2.6.8 and 6.1.1.4'
N N 0.0061 0.0033 'International Tables Vol C Tables 4.2.6.8 and 6.1.1.4'
O O 0.0106 0.0060 'International Tables Vol C Tables 4.2.6.8 and 6.1.1.4'

loop_
_geom_angle_atom_site_label_1
_geom_angle_atom_site_label_2
_geom_angle_atom_site_label_3
_geom_angle
_geom_angle_site_symmetry_1
_geom_angle_site_symmetry_3
_geom_angle_publ_flag
O6 Dy1 O6 70.66(8) . 2_666 ?
O6 Dy1 O4 136.28(7) 2_666 . ?
O6 Dy1 O4 151.54(7) . . ?
O6 Dy1 O2 90.91(7) . . ?
O6 Dy1 O5 84.42(8) . 2_666 ?
O6 Dy1 O3 79.92(8) . . ?
O6 Dy1 O3 72.17(8) 2_666 . ?
O6 Dy1 N5 69.08(8) 2_666 2_666 ?
O6 Dy1 N5 107.62(8) . 2_666 ?
O6 Dy1 N3 80.06(8) 2_666 . ?
O6 Dy1 N3 139.62(8) . . ?
O4 Dy1 O3 113.67(8) . . ?
O4 Dy1 N5 81.11(8) . 2_666 ?
O4 Dy1 N3 66.34(8) . . ?
O2 Dy1 O6 146.48(7) . 2_666 ?
O2 Dy1 O4 69.43(7) . . ?
O2 Dy1 O3 77.28(8) . . ?
O2 Dy1 N5 144.43(8) . 2_666 ?
O2 Dy1 N3 99.24(8) . . ?
O5 Dy1 O6 116.97(8) 2_666 2_666 ?
O5 Dy1 O4 74.68(8) 2_666 . ?
O5 Dy1 O2 87.54(8) 2_666 . ?
O5 Dy1 O3 157.90(7) 2_666 . ?
O5 Dy1 N5 65.17(8) 2_666 2_666 ?
O5 Dy1 N3 134.64(8) 2_666 . ?
O3 Dy1 N5 134.75(8) . 2_666 ?
O3 Dy1 N3 64.72(8) . . ?
N5 Dy1 N3 86.17(9) 2_666 . ?
O4 Dy2 O2 70.33(7) . . ?
O4 Dy2 O8 74.66(8) . . ?
O4 Dy2 O10 147.90(8) . . ?
O4 Dy2 O7 99.00(8) . . ?
O4 Dy2 O9 157.95(8) . . ?
O4 Dy2 N1 87.10(8) . . ?
O2 Dy2 O8 75.39(8) . . ?
O2 Dy2 O10 93.13(8) . . ?
O2 Dy2 O7 150.16(8) . . ?
O2 Dy2 O9 109.13(8) . . ?
O2 Dy2 N1 71.35(8) . . ?
O1 Dy2 O4 79.24(8) . . ?
O1 Dy2 O2 127.22(8) . . ?
O1 Dy2 O8 135.94(8) . . ?
O1 Dy2 O10 130.73(8) . . ?
O1 Dy2 O7 74.90(8) . . ?
O1 Dy2 O9 84.61(8) . . ?
O1 Dy2 N1 64.89(9) . . ?
O8 Dy2 O10 74.58(8) . . ?
O8 Dy2 N1 145.88(8) . . ?
O10 Dy2 N1 114.22(8) . . ?
O7 Dy2 O8 74.90(8) . . ?
O7 Dy2 O10 81.64(8) . . ?
O7 Dy2 O9 91.10(9) . . ?
O7 Dy2 N1 137.44(9) . . ?
O9 Dy2 O8 127.15(8) . . ?
O9 Dy2 O10 52.84(8) . . ?
O9 Dy2 N1 72.40(9) . . ?
Dy1 O6 Dy1 109.34(8) . 2_666 ?
C31 O6 Dy1 129.28(19) . . ?
C31 O6 Dy1 121.36(19) . 2_666 ?
Dy2 O4 Dy1 109.72(8) . . ?
C16 O4 Dy1 121.65(19) . . ?
C16 O4 Dy2 128.12(19) . . ?
Dy2 O2 Dy1 110.51(9) . . ?
C1 O2 Dy1 138.10(19) . . ?
C1 O2 Dy2 107.06(18) . . ?
C39 O5 Dy1 119.0(2) . 2_666 ?
C9 O1 Dy2 122.0(2) . . ?
C24 O3 Dy1 121.5(2) . . ?
Dy2 O8 H8 105.0 . . ?
C46 O8 Dy2 128.0(2) . . ?
C46 O8 H8 109.5 . . ?
C48 O10 Dy2 92.11(19) . . ?
Dy2 O7 H7 116.5 . . ?
C47 O7 Dy2 133.6(2) . . ?
C47 O7 H7 108.8 . . ?
C48 O9 Dy2 94.9(2) . . ?
N6 N5 Dy1 116.05(18) . 2_666 ?
C37 N5 Dy1 130.4(2) . 2_666 ?
C37 N5 N6 113.5(3) . . ?
N4 N3 Dy1 113.16(19) . . ?
C22 N3 Dy1 129.5(2) . . ?
C22 N3 N4 116.7(3) . . ?
C39 N6 N5 111.3(3) . . ?
N3 N4 H4 119(3) . . ?
C24 N4 N3 117.6(3) . . ?
C24 N4 H4 119(3) . . ?
N2 N1 Dy2 117.3(2) . . ?
C7 N1 Dy2 124.8(2) . . ?
C7 N1 N2 117.6(3) . . ?
C9 N2 N1 108.9(3) . . ?
C16 C21 C22 122.4(3) . . ?
C20 C21 C16 117.7(3) . . ?
C20 C21 C22 119.7(3) . . ?
O2 C1 C6 122.0(3) . . ?
O2 C1 C2 118.6(3) . . ?
C2 C1 C6 119.3(3) . . ?
N5 C37 C36 119.6(3) . . ?
N5 C37 C38 122.5(3) . . ?
C36 C37 C38 117.8(3) . . ?
O4 C16 C21 121.8(3) . . ?
O4 C16 C17 119.2(3) . . ?
C17 C16 C21 119.0(3) . . ?
C31 C36 C37 122.1(3) . . ?
C35 C36 C37 119.7(3) . . ?
C35 C36 C31 118.1(3) . . ?
O6 C31 C36 121.2(3) . . ?
O6 C31 C32 119.8(3) . . ?
C32 C31 C36 119.1(3) . . ?
C1 C6 C7 123.8(3) . . ?
C5 C6 C1 117.7(3) . . ?
C5 C6 C7 118.4(3) . . ?
O5 C39 C40 117.5(3) . . ?
N6 C39 O5 126.9(3) . . ?
N6 C39 C40 115.5(3) . . ?
N3 C22 C21 118.6(3) . . ?
N3 C22 C23 121.9(3) . . ?
C21 C22 C23 119.5(3) . . ?
O3 C24 N4 121.5(3) . . ?
O3 C24 C25 122.0(3) . . ?
N4 C24 C25 116.5(3) . . ?
O10 C48 C49 119.3(3) . . ?
O9 C48 O10 119.6(3) . . ?
O9 C48 C49 121.0(3) . . ?
C31 C32 H32 119.3 . . ?
C33 C32 C31 121.4(3) . . ?
C33 C32 H32 119.3 . . ?
C6 C5 H5 118.9 . . ?
C4 C5 C6 122.3(3) . . ?
C4 C5 H5 118.9 . . ?
N1 C7 C6 116.8(3) . . ?
N1 C7 C8 123.1(3) . . ?
C6 C7 C8 120.0(3) . . ?
C41 C40 C39 120.8(3) . . ?
C41 C40 C45 118.4(3) . . ?
C45 C40 C39 120.7(3) . . ?
C16 C17 H17 119.3 . . ?
C18 C17 C16 121.3(3) . . ?
C18 C17 H17 119.3 . . ?
O1 C9 N2 125.8(3) . . ?
O1 C9 C10 116.5(3) . . ?
N2 C9 C10 117.7(3) . . ?
C5 C4 H4A 120.3 . . ?
C5 C4 C3 119.5(3) . . ?
C3 C4 H4A 120.3 . . ?
C1 C2 H2 119.3 . . ?
C3 C2 C1 121.3(3) . . ?
C3 C2 H2 119.3 . . ?
C30 C25 C24 117.8(3) . . ?
C30 C25 C26 120.2(3) . . ?
C26 C25 C24 122.0(3) . . ?
C21 C20 H20 118.8 . . ?
C19 C20 C21 122.3(3) . . ?
C19 C20 H20 118.8 . . ?
O8 C46 H46A 109.5 . . ?
O8 C46 H46B 109.5 . . ?
O8 C46 H46C 109.5 . . ?
H46A C46 H46B 109.5 . . ?
H46A C46 H46C 109.5 . . ?
H46B C46 H46C 109.5 . . ?
C32 C33 H33 120.1 . . ?
C32 C33 C34 119.8(3) . . ?
C34 C33 H33 120.1 . . ?
C7 C8 H8A 109.5 . . ?
C7 C8 H8B 109.5 . . ?
C7 C8 H8C 109.5 . . ?
H8A C8 H8B 109.5 . . ?
H8A C8 H8C 109.5 . . ?
H8B C8 H8C 109.5 . . ?
C15 C10 C9 122.7(3) . . ?
C15 C10 C11 119.3(3) . . ?
C11 C10 C9 118.0(3) . . ?
C40 C41 H41 119.5 . . ?
C42 C41 C40 121.1(4) . . ?
C42 C41 H41 119.5 . . ?
C37 C38 H38A 109.5 . . ?
C37 C38 H38B 109.5 . . ?
C37 C38 H38C 109.5 . . ?
H38A C38 H38B 109.5 . . ?
H38A C38 H38C 109.5 . . ?
H38B C38 H38C 109.5 . . ?
C17 C18 H18 120.0 . . ?
C17 C18 C19 120.1(3) . . ?
C19 C18 H18 120.0 . . ?
C36 C35 H35 118.9 . . ?
C34 C35 C36 122.3(3) . . ?
C34 C35 H35 118.9 . . ?
C10 C15 H15 119.8 . . ?
C10 C15 C14 120.4(4) . . ?
C14 C15 H15 119.8 . . ?
O7 C47 H47A 109.5 . . ?
O7 C47 H47B 109.5 . . ?
O7 C47 H47C 109.5 . . ?
H47A C47 H47B 109.5 . . ?
H47A C47 H47C 109.5 . . ?
H47B C47 H47C 109.5 . . ?
C25 C30 H30 120.5 . . ?
C25 C30 C29 118.9(4) . . ?
C29 C30 H30 120.5 . . ?
C40 C45 H45 119.8 . . ?
C44 C45 C40 120.4(4) . . ?
C44 C45 H45 119.8 . . ?
C15 C14 H14 120.0 . . ?
C13 C14 C15 120.0(4) . . ?
C13 C14 H14 120.0 . . ?
C4 C3 H3 120.0 . . ?
C2 C3 C4 119.9(3) . . ?
C2 C3 H3 120.0 . . ?
C22 C23 H23A 109.5 . . ?
C22 C23 H23B 109.5 . . ?
C22 C23 H23C 109.5 . . ?
H23A C23 H23B 109.5 . . ?
H23A C23 H23C 109.5 . . ?
H23B C23 H23C 109.5 . . ?
C33 C34 H34 120.4 . . ?
C35 C34 C33 119.3(3) . . ?
C35 C34 H34 120.4 . . ?
C20 C19 C18 119.4(3) . . ?
C20 C19 H19 120.3 . . ?
C18 C19 H19 120.3 . . ?
C48 C49 H49A 109.5 . . ?
C48 C49 H49B 109.5 . . ?
C48 C49 H49C 109.5 . . ?
H49A C49 H49B 109.5 . . ?
H49A C49 H49C 109.5 . . ?
H49B C49 H49C 109.5 . . ?
C41 C42 H42 120.2 . . ?
C43 C42 C41 119.7(4) . . ?
C43 C42 H42 120.2 . . ?
C42 C43 H43 119.9 . . ?
C44 C43 C42 120.2(4) . . ?
C44 C43 H43 119.9 . . ?
C10 C11 H11 119.9 . . ?
C12 C11 C10 120.2(4) . . ?
C12 C11 H11 119.9 . . ?
C14 C13 H13 120.0 . . ?
C12 C13 C14 120.0(3) . . ?
C12 C13 H13 120.0 . . ?
C25 C26 H26 120.0 . . ?
C27 C26 C25 120.0(4) . . ?
C27 C26 H26 120.0 . . ?
C11 C12 H12 120.0 . . ?
C13 C12 C11 120.1(4) . . ?
C13 C12 H12 120.0 . . ?
C45 C44 H44 119.9 . . ?
C43 C44 C45 120.2(4) . . ?
C43 C44 H44 119.9 . . ?
C27 C28 H28 119.8 . . ?
C27 C28 C29 120.5(4) . . ?
C29 C28 H28 119.8 . . ?
C26 C27 H27 119.9 . . ?
C28 C27 C26 120.1(4) . . ?
C28 C27 H27 119.9 . . ?
C30 C29 H29 119.9 . . ?
C28 C29 C30 120.3(4) . . ?
C28 C29 H29 119.9 . . ?
C50 O11 H11A 109.5 . . ?
O11 C50 H50A 109.5 . . ?
O11 C50 H50B 109.5 . . ?
O11 C50 H50C 109.5 . . ?
H50A C50 H50B 109.5 . . ?
H50A C50 H50C 109.5 . . ?
H50B C50 H50C 109.5 . . ?

loop_
_geom_bond_atom_site_label_1
_geom_bond_atom_site_label_2
_geom_bond_distance
_geom_bond_site_symmetry_2
_geom_bond_publ_flag
Dy1 O6 2.312(2) . ?
Dy1 O6 2.335(2) 2_666 ?
Dy1 O4 2.358(2) . ?
Dy1 O2 2.333(2) . ?
Dy1 O5 2.328(2) 2_666 ?
Dy1 O3 2.409(2) . ?
Dy1 N5 2.508(3) 2_666 ?
Dy1 N3 2.535(3) . ?
Dy2 O4 2.318(2) . ?
Dy2 O2 2.320(2) . ?
Dy2 O1 2.249(2) . ?
Dy2 O8 2.456(2) . ?
Dy2 O10 2.470(2) . ?
Dy2 O7 2.386(2) . ?
Dy2 O9 2.431(2) . ?
Dy2 N1 2.471(3) . ?
O6 Dy1 2.335(2) 2_666 ?
O6 C31 1.340(4) . ?
O4 C16 1.337(4) . ?
O2 C1 1.352(4) . ?
O5 Dy1 2.328(2) 2_666 ?
O5 C39 1.304(4) . ?
O1 C9 1.281(4) . ?
O3 C24 1.238(4) . ?
O8 H8 0.8401 . ?
O8 C46 1.426(4) . ?
O10 C48 1.279(4) . ?
O7 H7 0.8723 . ?
O7 C47 1.427(4) . ?
O9 C48 1.244(4) . ?
N5 Dy1 2.508(3) 2_666 ?
N5 N6 1.411(4) . ?
N5 C37 1.293(4) . ?
N3 N4 1.394(4) . ?
N3 C22 1.296(4) . ?
N6 C39 1.297(4) . ?
N4 C24 1.350(4) . ?
N4 H4 0.83(4) . ?
N1 N2 1.408(4) . ?
N1 C7 1.298(4) . ?
N2 C9 1.318(4) . ?
C21 C16 1.412(5) . ?
C21 C22 1.473(5) . ?
C21 C20 1.411(5) . ?
C1 C6 1.415(5) . ?
C1 C2 1.398(5) . ?
C37 C36 1.473(5) . ?
C37 C38 1.505(5) . ?
C16 C17 1.404(5) . ?
C36 C31 1.412(4) . ?
C36 C35 1.404(4) . ?
C31 C32 1.398(5) . ?
C6 C5 1.408(5) . ?
C6 C7 1.480(5) . ?
C39 C40 1.490(4) . ?
C22 C23 1.502(5) . ?
C24 C25 1.482(5) . ?
C48 C49 1.503(5) . ?
C32 H32 0.9500 . ?
C32 C33 1.383(5) . ?
C5 H5 0.9500 . ?
C5 C4 1.374(5) . ?
C7 C8 1.497(5) . ?
C40 C41 1.386(5) . ?
C40 C45 1.398(5) . ?
C17 H17 0.9500 . ?
C17 C18 1.374(5) . ?
C9 C10 1.498(5) . ?
C4 H4A 0.9500 . ?
C4 C3 1.388(5) . ?
C2 H2 0.9500 . ?
C2 C3 1.381(5) . ?
C25 C30 1.391(5) . ?
C25 C26 1.395(5) . ?
C20 H20 0.9500 . ?
C20 C19 1.368(5) . ?
C46 H46A 0.9800 . ?
C46 H46B 0.9800 . ?
C46 H46C 0.9800 . ?
C33 H33 0.9500 . ?
C33 C34 1.395(5) . ?
C8 H8A 0.9800 . ?
C8 H8B 0.9800 . ?
C8 H8C 0.9800 . ?
C10 C15 1.381(5) . ?
C10 C11 1.392(5) . ?
C41 H41 0.9500 . ?
C41 C42 1.381(5) . ?
C38 H38A 0.9800 . ?
C38 H38B 0.9800 . ?
C38 H38C 0.9800 . ?
C18 H18 0.9500 . ?
C18 C19 1.389(5) . ?
C35 H35 0.9500 . ?
C35 C34 1.374(5) . ?
C15 H15 0.9500 . ?
C15 C14 1.386(5) . ?
C47 H47A 0.9800 . ?
C47 H47B 0.9800 . ?
C47 H47C 0.9800 . ?
C30 H30 0.9500 . ?
C30 C29 1.399(5) . ?
C45 H45 0.9500 . ?
C45 C44 1.382(5) . ?
C14 H14 0.9500 . ?
C14 C13 1.380(6) . ?
C3 H3 0.9500 . ?
C23 H23A 0.9800 . ?
C23 H23B 0.9800 . ?
C23 H23C 0.9800 . ?
C34 H34 0.9500 . ?
C19 H19 0.9500 . ?
C49 H49A 0.9800 . ?
C49 H49B 0.9800 . ?
C49 H49C 0.9800 . ?
C42 H42 0.9500 . ?
C42 C43 1.381(6) . ?
C43 H43 0.9500 . ?
C43 C44 1.376(6) . ?
C11 H11 0.9500 . ?
C11 C12 1.383(5) . ?
C13 H13 0.9500 . ?
C13 C12 1.378(6) . ?
C26 H26 0.9500 . ?
C26 C27 1.380(5) . ?
C12 H12 0.9500 . ?
C44 H44 0.9500 . ?
C28 H28 0.9500 . ?
C28 C27 1.376(6) . ?
C28 C29 1.382(6) . ?
C27 H27 0.9500 . ?
C29 H29 0.9500 . ?
O11 H11A 0.8401 . ?
O11 C50 1.431(5) . ?
C50 H50A 0.9800 . ?
C50 H50B 0.9800 . ?
C50 H50C 0.9800 . ?

loop_
_geom_torsion_atom_site_label_1
_geom_torsion_atom_site_label_2
_geom_torsion_atom_site_label_3
_geom_torsion_atom_site_label_4
_geom_torsion
_geom_torsion_site_symmetry_1
_geom_torsion_site_symmetry_2
_geom_torsion_site_symmetry_3
_geom_torsion_site_symmetry_4
_geom_torsion_publ_flag
Dy1 O6 C31 C36 58.3(4) 2_666 . . . ?
Dy1 O6 C31 C36 -119.5(3) . . . . ?
Dy1 O6 C31 C32 -122.4(3) 2_666 . . . ?
Dy1 O6 C31 C32 59.8(4) . . . . ?
Dy1 O4 C16 C21 -54.5(4) . . . . ?
Dy1 O4 C16 C17 125.4(3) . . . . ?
Dy1 O2 C1 C6 87.2(4) . . . . ?
Dy1 O2 C1 C2 -95.7(4) . . . . ?
Dy1 O5 C39 N6 -11.5(4) 2_666 . . . ?
Dy1 O5 C39 C40 169.8(2) 2_666 . . . ?
Dy1 O3 C24 N4 10.6(4) . . . . ?
Dy1 O3 C24 C25 -169.5(2) . . . . ?
Dy1 N5 N6 C39 8.2(3) 2_666 . . . ?
Dy1 N5 C37 C36 3.6(5) 2_666 . . . ?
Dy1 N5 C37 C38 -175.7(3) 2_666 . . . ?
Dy1 N3 N4 C24 -9.0(3) . . . . ?
Dy1 N3 C22 C21 15.0(4) . . . . ?
Dy1 N3 C22 C23 -166.3(2) . . . . ?
Dy2 O4 C16 C21 116.4(3) . . . . ?
Dy2 O4 C16 C17 -63.7(4) . . . . ?
Dy2 O2 C1 C6 -65.8(3) . . . . ?
Dy2 O2 C1 C2 111.3(3) . . . . ?
Dy2 O1 C9 N2 -10.5(5) . . . . ?
Dy2 O1 C9 C10 167.6(2) . . . . ?
Dy2 O10 C48 O9 7.4(3) . . . . ?
Dy2 O10 C48 C49 -171.3(3) . . . . ?
Dy2 O9 C48 O10 -7.6(3) . . . . ?
Dy2 O9 C48 C49 171.1(3) . . . . ?
Dy2 N1 N2 C9 6.8(3) . . . . ?
Dy2 N1 C7 C6 4.6(4) . . . . ?
Dy2 N1 C7 C8 -171.5(2) . . . . ?
O6 C31 C32 C33 179.3(3) . . . . ?
O4 C16 C17 C18 -176.9(3) . . . . ?
O2 C1 C6 C5 177.5(3) . . . . ?
O2 C1 C6 C7 0.8(5) . . . . ?
O2 C1 C2 C3 -175.8(3) . . . . ?
O5 C39 C40 C41 27.6(5) . . . . ?
O5 C39 C40 C45 -155.1(3) . . . . ?
O1 C9 C10 C15 156.8(3) . . . . ?
O1 C9 C10 C11 -23.5(5) . . . . ?
O3 C24 C25 C30 -17.2(5) . . . . ?
O3 C24 C25 C26 164.0(3) . . . . ?
N5 N6 C39 O5 1.6(5) . . . . ?
N5 N6 C39 C40 -179.8(3) . . . . ?
N5 C37 C36 C31 -33.8(5) . . . . ?
N5 C37 C36 C35 148.8(3) . . . . ?
N3 N4 C24 O3 -0.2(5) . . . . ?
N3 N4 C24 C25 179.9(3) . . . . ?
N6 N5 C37 C36 180.0(3) . . . . ?
N6 N5 C37 C38 0.6(5) . . . . ?
N6 C39 C40 C41 -151.2(3) . . . . ?
N6 C39 C40 C45 26.1(5) . . . . ?
N4 N3 C22 C21 -174.2(3) . . . . ?
N4 N3 C22 C23 4.5(5) . . . . ?
N4 C24 C25 C30 162.7(3) . . . . ?
N4 C24 C25 C26 -16.1(5) . . . . ?
N1 N2 C9 O1 1.6(5) . . . . ?
N1 N2 C9 C10 -176.5(3) . . . . ?
N2 N1 C7 C6 178.7(3) . . . . ?
N2 N1 C7 C8 2.6(5) . . . . ?
N2 C9 C10 C15 -24.8(5) . . . . ?
N2 C9 C10 C11 154.8(3) . . . . ?
C21 C16 C17 C18 2.9(5) . . . . ?
C21 C20 C19 C18 1.8(6) . . . . ?
C1 C6 C5 C4 -2.0(5) . . . . ?
C1 C6 C7 N1 33.9(5) . . . . ?
C1 C6 C7 C8 -149.8(3) . . . . ?
C1 C2 C3 C4 -1.8(5) . . . . ?
C37 N5 N6 C39 -168.7(3) . . . . ?
C37 C36 C31 O6 3.0(5) . . . . ?
C37 C36 C31 C32 -176.3(3) . . . . ?
C37 C36 C35 C34 177.7(3) . . . . ?
C16 C21 C22 N3 26.5(5) . . . . ?
C16 C21 C22 C23 -152.2(3) . . . . ?
C16 C21 C20 C19 1.4(5) . . . . ?
C16 C17 C18 C19 0.3(6) . . . . ?
C36 C31 C32 C33 -1.4(5) . . . . ?
C36 C35 C34 C33 -1.2(6) . . . . ?
C31 C36 C35 C34 0.2(5) . . . . ?
C31 C32 C33 C34 0.4(5) . . . . ?
C6 C1 C2 C3 1.4(5) . . . . ?
C6 C5 C4 C3 1.6(5) . . . . ?
C39 C40 C41 C42 177.3(3) . . . . ?
C39 C40 C45 C44 -176.9(4) . . . . ?
C22 N3 N4 C24 178.8(3) . . . . ?
C22 C21 C16 O4 -7.8(5) . . . . ?
C22 C21 C16 C17 172.4(3) . . . . ?
C22 C21 C20 C19 -174.8(4) . . . . ?
C24 C25 C30 C29 -177.5(3) . . . . ?
C24 C25 C26 C27 177.3(3) . . . . ?
C32 C33 C34 C35 0.9(5) . . . . ?
C5 C6 C7 N1 -142.8(3) . . . . ?
C5 C6 C7 C8 33.4(5) . . . . ?
C5 C4 C3 C2 0.3(5) . . . . ?
C7 N1 N2 C9 -167.7(3) . . . . ?
C7 C6 C5 C4 175.0(3) . . . . ?
C40 C41 C42 C43 -0.9(6) . . . . ?
C40 C45 C44 C43 0.2(6) . . . . ?
C17 C18 C19 C20 -2.7(6) . . . . ?
C9 C10 C15 C14 179.3(3) . . . . ?
C9 C10 C11 C12 -179.2(3) . . . . ?
C2 C1 C6 C5 0.5(5) . . . . ?
C2 C1 C6 C7 -176.3(3) . . . . ?
C25 C30 C29 C28 -0.1(6) . . . . ?
C25 C26 C27 C28 0.4(6) . . . . ?
C20 C21 C16 O4 176.1(3) . . . . ?
C20 C21 C16 C17 -3.7(5) . . . . ?
C20 C21 C22 N3 -157.5(3) . . . . ?
C20 C21 C22 C23 23.8(5) . . . . ?
C10 C15 C14 C13 -0.1(6) . . . . ?
C10 C11 C12 C13 -0.1(6) . . . . ?
C41 C40 C45 C44 0.5(6) . . . . ?
C41 C42 C43 C44 1.7(6) . . . . ?
C38 C37 C36 C31 145.6(3) . . . . ?
C38 C37 C36 C35 -31.9(5) . . . . ?
C35 C36 C31 O6 -179.6(3) . . . . ?
C35 C36 C31 C32 1.1(5) . . . . ?
C15 C10 C11 C12 0.5(6) . . . . ?
C15 C14 C13 C12 0.4(6) . . . . ?
C30 C25 C26 C27 -1.5(6) . . . . ?
C45 C40 C41 C42 -0.1(5) . . . . ?
C14 C13 C12 C11 -0.3(6) . . . . ?
C42 C43 C44 C45 -1.3(7) . . . . ?
C11 C10 C15 C14 -0.4(5) . . . . ?
C26 C25 C30 C29 1.3(5) . . . . ?
C27 C28 C29 C30 -1.0(7) . . . . ?
C29 C28 C27 C26 0.8(7) . . . . ?
